data_7042155
loop_
_publ_author_name
'Eck, Martin'
'W\"urtemberger-Pietsch, Sabrina'
'Eichhorn, Antonius'
'Berthel, Johannes H. J.'
'Bertermann, R\"udiger'
'Paul, Ursula S. D.'
'Schneider, Heidi'
'Friedrich, Alexandra'
'Kleeberg, Christian'
'Radius, Udo'
'Marder, Todd B.'

_publ_section_title
;
 B-B bond activation and NHC ring-expansion reactions of diboron(4)
 compounds, and accurate molecular structures of B2(NMe2)4, B2eg2, B2neop2
 and B2pin2.
;
_journal_issue 11
_journal_name_full 'Dalton transactions (Cambridge, England : 2003)'
_journal_page_first 3661
_journal_page_last 3680
_journal_paper_doi 10.1039/c7dt00334j
_journal_volume 46
_journal_year 2017
_chemical_formula_moiety 'C24 H44 B2 N4 O6, 2(C6 H6)'
_chemical_formula_sum 'C36 H56 B2 N4 O6'
_chemical_formula_weight 662.46
_space_group_crystal_system triclinic
_space_group_IT_number 2
_space_group_name_Hall '-P 1'
_space_group_name_H-M_alt 'P -1'
_symmetry_space_group_name_Hall '-P 1'
_symmetry_space_group_name_H-M 'P -1'
_atom_sites_solution_hydrogens geom
_audit_creation_method SHELXL-2014/6
_audit_update_record
;
2017-01-25 deposited with the CCDC.
2017-02-21 downloaded from the CCDC.
;
_cell_angle_alpha 94.556(5)
_cell_angle_beta 92.752(5)
_cell_angle_gamma 106.214(5)
_cell_formula_units_Z 2
_cell_length_a 7.5233(13)
_cell_length_b 12.070(2)
_cell_length_c 21.443(4)
_cell_measurement_reflns_used 4770
_cell_measurement_temperature 100(2)
_cell_measurement_theta_max 26.12
_cell_measurement_theta_min 2.47
_cell_volume 1858.8(6)
_computing_cell_refinement 'Saint-NT v. 7.23'
_computing_data_collection 'APEX2 ver. 2014.1 (Bruker AXS)'
_computing_data_reduction 'Saint-NT v. 7.23'
_computing_molecular_graphics 'XP ver. 5.1 (Bruker AXS, 1998)'
_computing_publication_material 'SHELXL-2014 (Sheldrick, 2014)'
_computing_structure_refinement 'SHELXL-2014/6 (Sheldrick, 2014)'
_computing_structure_solution 'SHELXL-2014/6 (Sheldrick, 2014)'
_diffrn_ambient_temperature 100(2)
_diffrn_measured_fraction_theta_full 0.996
_diffrn_measured_fraction_theta_max 0.996
_diffrn_measurement_device_type 'Bruker X8-APEX II'
_diffrn_measurement_method '\f and \w scans'
_diffrn_radiation_monochromator graphite
_diffrn_radiation_source 'rotating anode'
_diffrn_radiation_type MoK\a
_diffrn_radiation_wavelength 0.71073
_diffrn_reflns_av_unetI/netI 0.0826
_diffrn_reflns_Laue_measured_fraction_full 0.996
_diffrn_reflns_Laue_measured_fraction_max 0.996
_diffrn_reflns_limit_h_max 9
_diffrn_reflns_limit_h_min -9
_diffrn_reflns_limit_k_max 14
_diffrn_reflns_limit_k_min -14
_diffrn_reflns_limit_l_max 26
_diffrn_reflns_limit_l_min 0
_diffrn_reflns_number 7263
_diffrn_reflns_point_group_measured_fraction_full 0.996
_diffrn_reflns_point_group_measured_fraction_max 0.996
_diffrn_reflns_theta_full 26.000
_diffrn_reflns_theta_max 26.022
_diffrn_reflns_theta_min 1.765
_exptl_absorpt_coefficient_mu 0.079
_exptl_absorpt_correction_T_max 0.745317
_exptl_absorpt_correction_T_min 0.447442
_exptl_absorpt_correction_type multi-scan
_exptl_absorpt_process_details 'Sadabs 2014/3 (Bruker 2014)'
_exptl_crystal_colour colorless
_exptl_crystal_density_diffrn 1.184
_exptl_crystal_description plate
_exptl_crystal_F_000 716
_exptl_crystal_size_max 0.260
_exptl_crystal_size_mid 0.140
_exptl_crystal_size_min 0.030
_refine_diff_density_max 0.266
_refine_diff_density_min -0.337
_refine_diff_density_rms 0.064
_refine_ls_extinction_method none
_refine_ls_goodness_of_fit_ref 1.097
_refine_ls_hydrogen_treatment constr
_refine_ls_matrix_type full
_refine_ls_number_parameters 442
_refine_ls_number_reflns 7263
_refine_ls_number_restraints 0
_refine_ls_restrained_S_all 1.097
_refine_ls_R_factor_all 0.0998
_refine_ls_R_factor_gt 0.0696
_refine_ls_shift/su_max 0.000
_refine_ls_shift/su_mean 0.000
_refine_ls_structure_factor_coef Fsqd
_refine_ls_weighting_details 'w=1/[\s^2^(Fo^2^)+3.4702P] where P=(Fo^2^+2Fc^2^)/3'
_refine_ls_weighting_scheme calc
_refine_ls_wR_factor_gt 0.1403
_refine_ls_wR_factor_ref 0.1513
_reflns_Friedel_coverage 0.000
_reflns_number_gt 5598
_reflns_number_total 7263
_reflns_threshold_expression 'I > 2\s(I)'
_cod_data_source_file c7dt00334j2.cif
_cod_data_source_block twin5l4
_cod_depositor_comments 'Adding full bibliography for 7042146--7042160.cif.'
_cod_original_cell_volume 1858.7(5)
_cod_database_code 7042155
_shelx_space_group_comment
;
The symmetry employed for this shelxl refinement is uniquely defined
by the following loop, which should always be used as a source of
symmetry information in preference to the above space-group names.
They are only intended as comments.
;
_shelx_estimated_absorpt_t_min 0.980
_shelx_estimated_absorpt_t_max 0.998
_shelxl_version_number 2014/6

loop_
_space_group_symop_operation_xyz
'x, y, z'
'-x, -y, -z'

loop_
_atom_site_label
_atom_site_type_symbol
_atom_site_fract_x
_atom_site_fract_y
_atom_site_fract_z
_atom_site_U_iso_or_equiv
_atom_site_adp_type
_atom_site_occupancy
_atom_site_site_symmetry_order
_atom_site_calc_flag
_atom_site_refinement_flags_posn
_atom_site_refinement_flags_adp
N1 N 0.1878(4) 0.7421(3) -0.08011(15) 0.0139(7) Uani 1 1 d . .
O1 O 0.5655(3) 0.8567(2) 0.03968(12) 0.0165(6) Uani 1 1 d . .
C1 C 0.2805(5) 0.7355(3) -0.02542(18) 0.0148(8) Uani 1 1 d . .
B1 B 0.5076(5) 0.7556(4) -0.0065(2) 0.0122(9) Uani 1 1 d . .
N2 N 0.1528(4) 0.7202(3) 0.01777(15) 0.0148(7) Uani 1 1 d . .
O2 O 0.6194(3) 0.7832(2) -0.06049(12) 0.0146(6) Uani 1 1 d . .
B2 B 0.9649(5) 0.7409(4) 0.4945(2) 0.0121(9) Uani 1 1 d . .
C2 C 0.0025(5) 0.7307(3) -0.07108(19) 0.0190(9) Uani 1 1 d . .
H00P H -0.0913 0.7314 -0.1022 0.023 Uiso 1 1 calc R U
N4 N 1.2584(4) 0.7278(3) 0.42410(15) 0.0139(7) Uani 1 1 d . .
O4 O 0.9244(3) 0.6556(2) 0.54034(12) 0.0143(6) Uani 1 1 d . .
C4 C 0.2667(5) 0.7549(3) -0.14227(18) 0.0157(8) Uani 1 1 d . .
H00Q H 0.4033 0.7655 -0.1362 0.019 Uiso 1 1 calc R U
C3 C -0.0192(5) 0.7184(3) -0.0098(2) 0.0181(9) Uani 1 1 d . .
H00L H -0.1307 0.7101 0.0106 0.022 Uiso 1 1 calc R U
O3 O 0.5324(3) 0.6532(2) 0.02036(12) 0.0142(6) Uani 1 1 d . .
N3 N 1.3297(4) 0.7875(3) 0.52182(15) 0.0145(7) Uani 1 1 d . .
C5 C 0.2378(6) 0.8621(4) -0.1692(2) 0.0246(9) Uani 1 1 d . .
H00U H 0.3035 0.8751 -0.2075 0.037 Uiso 1 1 calc R U
H00V H 0.2862 0.9296 -0.1383 0.037 Uiso 1 1 calc R U
H00W H 0.1049 0.8505 -0.1791 0.037 Uiso 1 1 calc R U
O5 O 0.8333(3) 0.6936(2) 0.43997(12) 0.0138(6) Uani 1 1 d . .
C6 C 0.1815(6) 0.6450(4) -0.1857(2) 0.0257(10) Uani 1 1 d . .
H01C H 0.0480 0.6342 -0.1933 0.039 Uiso 1 1 calc R U
H01D H 0.2016 0.5784 -0.1662 0.039 Uiso 1 1 calc R U
H01E H 0.2399 0.6517 -0.2257 0.039 Uiso 1 1 calc R U
O6 O 0.9519(3) 0.8531(2) 0.52089(12) 0.0128(5) Uani 1 1 d . .
C7 C 0.1900(5) 0.7111(3) 0.08466(19) 0.0199(9) Uani 1 1 d . .
H00T H 0.3250 0.7176 0.0921 0.024 Uiso 1 1 calc R U
C8 C 0.0810(7) 0.5939(4) 0.1019(2) 0.0381(12) Uani 1 1 d . .
H01O H -0.0521 0.5857 0.0955 0.057 Uiso 1 1 calc R U
H01P H 0.1123 0.5868 0.1460 0.057 Uiso 1 1 calc R U
H01Q H 0.1119 0.5330 0.0753 0.057 Uiso 1 1 calc R U
C9 C 0.1504(9) 0.8089(4) 0.1243(2) 0.0460(14) Uani 1 1 d . .
H01R H 0.2165 0.8829 0.1094 0.069 Uiso 1 1 calc R U
H01S H 0.1922 0.8073 0.1681 0.069 Uiso 1 1 calc R U
H01T H 0.0167 0.8000 0.1211 0.069 Uiso 1 1 calc R U
C20 C 1.2303(6) 0.7831(4) 0.3173(2) 0.0267(10) Uani 1 1 d . .
H017 H 1.3588 0.7857 0.3097 0.040 Uiso 1 1 calc R U
H018 H 1.2264 0.8591 0.3358 0.040 Uiso 1 1 calc R U
H019 H 1.1539 0.7630 0.2775 0.040 Uiso 1 1 calc R U
C21 C 1.1672(6) 0.5733(4) 0.3364(2) 0.0286(10) Uani 1 1 d . .
H00X H 1.0946 0.5498 0.2960 0.043 Uiso 1 1 calc R U
H00Y H 1.1171 0.5169 0.3662 0.043 Uiso 1 1 calc R U
H00Z H 1.2970 0.5763 0.3309 0.043 Uiso 1 1 calc R U
C22 C 0.7574(5) 0.5736(3) 0.44608(19) 0.0204(9) Uani 1 1 d . .
H22 H 0.8329 0.5277 0.4258 0.024 Uiso 1 1 calc R U
H00K H 0.6284 0.5452 0.4271 0.024 Uiso 1 1 calc R U
C23 C 0.7633(5) 0.5660(3) 0.5166(2) 0.0235(9) Uani 1 1 d . .
H00F H 0.6507 0.5791 0.5341 0.028 Uiso 1 1 calc R U
H23 H 0.7735 0.4894 0.5267 0.028 Uiso 1 1 calc R U
C24 C 0.9907(5) 0.9432(3) 0.48109(19) 0.0176(8) Uani 1 1 d . .
H00C H 0.8892 0.9287 0.4477 0.021 Uiso 1 1 calc R U
H00D H 1.1074 0.9460 0.4610 0.021 Uiso 1 1 calc R U
C25 C 0.6572(6) 0.7938(4) 0.1874(2) 0.0329(11) Uani 1 1 d . .
H01L H 0.6438 0.8389 0.1541 0.039 Uiso 1 1 calc R U
C26 C 0.7303(6) 0.8478(4) 0.2458(2) 0.0312(11) Uani 1 1 d . .
H01K H 0.7680 0.9300 0.2526 0.037 Uiso 1 1 calc R U
C27 C 0.7486(5) 0.7828(4) 0.2942(2) 0.0284(10) Uani 1 1 d . .
H01M H 0.8005 0.8203 0.3342 0.034 Uiso 1 1 calc R U
C28 C 0.6925(6) 0.6641(4) 0.2850(2) 0.0303(11) Uani 1 1 d . .
H010 H 0.7041 0.6197 0.3188 0.036 Uiso 1 1 calc R U
C29 C 0.6185(6) 0.6087(4) 0.2261(2) 0.0318(11) Uani 1 1 d . .
H01F H 0.5787 0.5265 0.2196 0.038 Uiso 1 1 calc R U
C30 C 0.6034(6) 0.6743(4) 0.1772(2) 0.0337(11) Uani 1 1 d . .
H01B H 0.5560 0.6372 0.1367 0.040 Uiso 1 1 calc R U
C32 C 0.8194(6) 0.9276(4) 0.7342(2) 0.0300(10) Uani 1 1 d . .
H01N H 0.8433 1.0094 0.7355 0.036 Uiso 1 1 calc R U
C33 C 0.7286(5) 0.8692(4) 0.7814(2) 0.0264(10) Uani 1 1 d . .
H011 H 0.6900 0.9106 0.8152 0.032 Uiso 1 1 calc R U
C34 C 0.6940(5) 0.7509(4) 0.7797(2) 0.0231(9) Uani 1 1 d . .
H012 H 0.6321 0.7103 0.8122 0.028 Uiso 1 1 calc R U
C35 C 0.7500(5) 0.6918(4) 0.7303(2) 0.0268(10) Uani 1 1 d . .
H01A H 0.7252 0.6100 0.7288 0.032 Uiso 1 1 calc R U
C36 C 0.8410(6) 0.7493(4) 0.6832(2) 0.0314(11) Uani 1 1 d . .
H013 H 0.8796 0.7075 0.6496 0.038 Uiso 1 1 calc R U
C37 C 0.8761(6) 0.8674(4) 0.6847(2) 0.0327(11) Uani 1 1 d . .
H01G H 0.9387 0.9077 0.6522 0.039 Uiso 1 1 calc R U
C10 C 0.7024(5) 0.9053(3) -0.05237(19) 0.0187(9) Uani 1 1 d . .
H00N H 0.6227 0.9462 -0.0733 0.022 Uiso 1 1 calc R U
H00O H 0.8254 0.9260 -0.0699 0.022 Uiso 1 1 calc R U
C11 C 0.7214(5) 0.9365(3) 0.01788(19) 0.0204(9) Uani 1 1 d . .
H00R H 0.8387 0.9274 0.0366 0.025 Uiso 1 1 calc R U
H00S H 0.7182 1.0173 0.0281 0.025 Uiso 1 1 calc R U
C12 C 0.4861(5) 0.5478(3) -0.01875(18) 0.0160(8) Uani 1 1 d . .
H00A H 0.5657 0.5559 -0.0545 0.019 Uiso 1 1 calc R U
H00B H 0.3551 0.5284 -0.0356 0.019 Uiso 1 1 calc R U
C13 C 1.1859(5) 0.7550(3) 0.47760(17) 0.0114(8) Uani 1 1 d . .
C16 C 1.3165(5) 0.8250(3) 0.58838(17) 0.0164(8) Uani 1 1 d . .
H16 H 1.1879 0.8310 0.5934 0.020 Uiso 1 1 calc R U
C15 C 1.4471(5) 0.7435(3) 0.43518(19) 0.0171(8) Uani 1 1 d . .
H15 H 1.5300 0.7313 0.4051 0.021 Uiso 1 1 calc R U
C14 C 1.4914(5) 0.7793(3) 0.49612(19) 0.0168(8) Uani 1 1 d . .
H00M H 1.6107 0.7958 0.5176 0.020 Uiso 1 1 calc R U
C19 C 1.1562(5) 0.6927(3) 0.36177(18) 0.0162(8) Uani 1 1 d . .
H19 H 1.0228 0.6878 0.3667 0.019 Uiso 1 1 calc R U
C18 C 1.3498(7) 0.7366(4) 0.6305(2) 0.0299(10) Uani 1 1 d . .
H01H H 1.2547 0.6624 0.6197 0.045 Uiso 1 1 calc R U
H01I H 1.3435 0.7639 0.6744 0.045 Uiso 1 1 calc R U
H01J H 1.4727 0.7262 0.6246 0.045 Uiso 1 1 calc R U
C17 C 1.4519(6) 0.9451(4) 0.6050(2) 0.0284(10) Uani 1 1 d . .
H014 H 1.5794 0.9401 0.6036 0.043 Uiso 1 1 calc R U
H015 H 1.4331 0.9748 0.6473 0.043 Uiso 1 1 calc R U
H016 H 1.4301 0.9976 0.5748 0.043 Uiso 1 1 calc R U

loop_
_atom_site_aniso_label
_atom_site_aniso_U_11
_atom_site_aniso_U_22
_atom_site_aniso_U_33
_atom_site_aniso_U_23
_atom_site_aniso_U_13
_atom_site_aniso_U_12
N1 0.0118(15) 0.0128(16) 0.0168(17) 0.0004(13) 0.0021(13) 0.0033(12)
O1 0.0152(13) 0.0114(13) 0.0185(15) -0.0010(11) 0.0042(11) -0.0032(10)
C1 0.0127(18) 0.0130(19) 0.018(2) 0.0033(16) 0.0036(15) 0.0019(14)
B1 0.0101(19) 0.011(2) 0.016(2) 0.0017(18) 0.0035(16) 0.0029(15)
N2 0.0113(15) 0.0143(17) 0.0186(18) 0.0028(13) 0.0045(13) 0.0025(12)
O2 0.0110(12) 0.0104(13) 0.0193(15) 0.0025(11) 0.0029(10) -0.0027(10)
B2 0.0064(18) 0.016(2) 0.012(2) 0.0015(18) 0.0008(16) -0.0003(15)
C2 0.0139(18) 0.018(2) 0.025(2) -0.0002(18) -0.0004(16) 0.0049(15)
N4 0.0121(15) 0.0099(16) 0.0183(18) 0.0018(13) 0.0062(13) -0.0003(12)
O4 0.0144(12) 0.0082(13) 0.0182(14) 0.0023(11) 0.0031(11) -0.0009(10)
C4 0.0148(18) 0.017(2) 0.018(2) 0.0044(16) 0.0042(15) 0.0068(15)
C3 0.0040(16) 0.0154(19) 0.032(2) -0.0001(18) 0.0041(15) -0.0013(14)
O3 0.0118(12) 0.0099(13) 0.0186(15) 0.0015(11) -0.0006(10) -0.0003(10)
N3 0.0104(14) 0.0111(16) 0.0192(18) 0.0010(14) 0.0029(13) -0.0017(12)
C5 0.027(2) 0.021(2) 0.026(2) 0.0056(19) 0.0022(18) 0.0055(17)
O5 0.0119(12) 0.0108(13) 0.0162(14) 0.0022(11) 0.0015(10) -0.0011(10)
C6 0.026(2) 0.021(2) 0.027(2) -0.0035(19) 0.0019(18) 0.0038(17)
O6 0.0121(12) 0.0086(13) 0.0172(14) 0.0022(11) 0.0056(10) 0.0015(10)
C7 0.0162(19) 0.019(2) 0.022(2) 0.0025(17) 0.0058(16) -0.0010(16)
C8 0.054(3) 0.019(2) 0.035(3) 0.011(2) -0.002(2) -0.002(2)
C9 0.093(4) 0.031(3) 0.019(2) 0.004(2) 0.014(3) 0.025(3)
C20 0.023(2) 0.032(2) 0.021(2) 0.004(2) 0.0001(18) 0.0013(18)
C21 0.034(2) 0.024(2) 0.025(2) -0.008(2) 0.0010(19) 0.0068(19)
C22 0.0156(19) 0.015(2) 0.026(2) 0.0000(18) 0.0012(16) -0.0026(15)
C23 0.019(2) 0.016(2) 0.030(2) 0.0056(19) 0.0057(18) -0.0058(15)
C24 0.0171(19) 0.0136(19) 0.022(2) 0.0032(17) 0.0062(16) 0.0035(15)
C25 0.024(2) 0.051(3) 0.026(3) 0.016(2) 0.0032(19) 0.011(2)
C26 0.020(2) 0.030(2) 0.039(3) 0.004(2) 0.0032(19) 0.0000(18)
C27 0.016(2) 0.043(3) 0.022(2) -0.006(2) -0.0015(17) 0.0051(19)
C28 0.018(2) 0.051(3) 0.023(2) 0.013(2) 0.0055(18) 0.009(2)
C29 0.025(2) 0.028(2) 0.042(3) 0.003(2) 0.005(2) 0.0063(19)
C30 0.027(2) 0.054(3) 0.018(2) -0.005(2) 0.0003(19) 0.012(2)
C32 0.026(2) 0.022(2) 0.043(3) 0.011(2) -0.002(2) 0.0065(17)
C33 0.022(2) 0.036(3) 0.023(2) -0.0038(19) -0.0003(17) 0.0129(18)
C34 0.017(2) 0.028(2) 0.027(2) 0.0033(19) 0.0017(17) 0.0089(17)
C35 0.022(2) 0.021(2) 0.038(3) -0.004(2) -0.0010(19) 0.0088(17)
C36 0.022(2) 0.049(3) 0.024(2) -0.008(2) 0.0006(18) 0.015(2)
C37 0.022(2) 0.053(3) 0.025(2) 0.014(2) 0.0053(18) 0.010(2)
C10 0.0155(18) 0.0130(19) 0.027(2) 0.0066(17) 0.0065(16) 0.0014(15)
C11 0.0163(19) 0.0123(19) 0.029(2) 0.0031(18) 0.0013(17) -0.0023(15)
C12 0.0149(18) 0.0120(19) 0.020(2) 0.0007(16) 0.0000(15) 0.0024(14)
C13 0.0124(17) 0.0061(17) 0.015(2) 0.0011(15) 0.0035(15) 0.0000(13)
C16 0.0174(19) 0.017(2) 0.0118(19) -0.0043(16) -0.0016(15) 0.0025(15)
C15 0.0096(17) 0.016(2) 0.026(2) 0.0052(17) 0.0066(16) 0.0028(15)
C14 0.0091(17) 0.0133(19) 0.028(2) 0.0054(17) 0.0007(15) 0.0027(14)
C19 0.0132(18) 0.0151(19) 0.017(2) -0.0027(16) 0.0023(15) 0.0001(14)
C18 0.042(3) 0.021(2) 0.025(2) 0.003(2) -0.002(2) 0.0063(19)
C17 0.034(3) 0.018(2) 0.028(3) -0.007(2) -0.0038(19) 0.0018(18)

loop_
_atom_type_symbol
_atom_type_description
_atom_type_scat_dispersion_real
_atom_type_scat_dispersion_imag
_atom_type_scat_source
C C 0.0033 0.0016 'International Tables Vol C Tables 4.2.6.8 and 6.1.1.4'
H H 0.0000 0.0000 'International Tables Vol C Tables 4.2.6.8 and 6.1.1.4'
B B 0.0013 0.0007 'International Tables Vol C Tables 4.2.6.8 and 6.1.1.4'
N N 0.0061 0.0033 'International Tables Vol C Tables 4.2.6.8 and 6.1.1.4'
O O 0.0106 0.0060 'International Tables Vol C Tables 4.2.6.8 and 6.1.1.4'

loop_
_geom_angle_atom_site_label_1
_geom_angle_atom_site_label_2
_geom_angle_atom_site_label_3
_geom_angle
_geom_angle_site_symmetry_1
_geom_angle_site_symmetry_3
C1 N1 C2 110.3(3) . .
C1 N1 C4 126.2(3) . .
C2 N1 C4 123.4(3) . .
C11 O1 B1 107.7(3) . .
N2 C1 N1 105.5(3) . .
N2 C1 B1 122.6(3) . .
N1 C1 B1 131.5(3) . .
O3 B1 O1 110.6(3) . .
O3 B1 O2 111.7(3) . .
O1 B1 O2 107.1(3) . .
O3 B1 C1 109.2(3) . .
O1 B1 C1 106.2(3) . .
O2 B1 C1 111.9(3) . .
C1 N2 C3 110.2(3) . .
C1 N2 C7 125.3(3) . .
C3 N2 C7 124.4(3) . .
C10 O2 B1 105.8(3) . .
O6 B2 O4 111.1(3) . .
O6 B2 O5 112.3(3) . .
O4 B2 O5 106.7(3) . .
O6 B2 C13 108.5(3) . .
O4 B2 C13 105.9(3) . .
O5 B2 C13 112.3(3) . .
C3 C2 N1 107.0(3) . .
C3 C2 H00P 126.5 . .
N1 C2 H00P 126.5 . .
C13 N4 C15 109.9(3) . .
C13 N4 C19 125.8(3) . .
C15 N4 C19 124.3(3) . .
C23 O4 B2 107.7(3) . .
N1 C4 C6 109.7(3) . .
N1 C4 C5 110.2(3) . .
C6 C4 C5 112.3(3) . .
N1 C4 H00Q 108.2 . .
C6 C4 H00Q 108.2 . .
C5 C4 H00Q 108.2 . .
C2 C3 N2 106.9(3) . .
C2 C3 H00L 126.5 . .
N2 C3 H00L 126.5 . .
C12 O3 B1 117.9(3) . .
C13 N3 C14 110.3(3) . .
C13 N3 C16 125.1(3) . .
C14 N3 C16 124.6(3) . .
C4 C5 H00U 109.5 . .
C4 C5 H00V 109.5 . .
H00U C5 H00V 109.5 . .
C4 C5 H00W 109.5 . .
H00U C5 H00W 109.5 . .
H00V C5 H00W 109.5 . .
C22 O5 B2 106.6(3) . .
C4 C6 H01C 109.5 . .
C4 C6 H01D 109.5 . .
H01C C6 H01D 109.5 . .
C4 C6 H01E 109.5 . .
H01C C6 H01E 109.5 . .
H01D C6 H01E 109.5 . .
C24 O6 B2 116.3(3) . .
N2 C7 C9 110.8(3) . .
N2 C7 C8 110.0(3) . .
C9 C7 C8 112.2(4) . .
N2 C7 H00T 107.9 . .
C9 C7 H00T 107.9 . .
C8 C7 H00T 107.9 . .
C7 C8 H01O 109.5 . .
C7 C8 H01P 109.5 . .
H01O C8 H01P 109.5 . .
C7 C8 H01Q 109.5 . .
H01O C8 H01Q 109.5 . .
H01P C8 H01Q 109.5 . .
C7 C9 H01R 109.5 . .
C7 C9 H01S 109.5 . .
H01R C9 H01S 109.5 . .
C7 C9 H01T 109.5 . .
H01R C9 H01T 109.5 . .
H01S C9 H01T 109.5 . .
C19 C20 H017 109.5 . .
C19 C20 H018 109.5 . .
H017 C20 H018 109.5 . .
C19 C20 H019 109.5 . .
H017 C20 H019 109.5 . .
H018 C20 H019 109.5 . .
C19 C21 H00X 109.5 . .
C19 C21 H00Y 109.5 . .
H00X C21 H00Y 109.5 . .
C19 C21 H00Z 109.5 . .
H00X C21 H00Z 109.5 . .
H00Y C21 H00Z 109.5 . .
O5 C22 C23 104.0(3) . .
O5 C22 H22 110.9 . .
C23 C22 H22 110.9 . .
O5 C22 H00K 110.9 . .
C23 C22 H00K 110.9 . .
H22 C22 H00K 109.0 . .
O4 C23 C22 104.1(3) . .
O4 C23 H00F 110.9 . .
C22 C23 H00F 110.9 . .
O4 C23 H23 110.9 . .
C22 C23 H23 110.9 . .
H00F C23 H23 108.9 . .
O6 C24 C24 109.3(4) . 2_776
O6 C24 H00C 109.8 . .
C24 C24 H00C 109.8 2_776 .
O6 C24 H00D 109.8 . .
C24 C24 H00D 109.8 2_776 .
H00C C24 H00D 108.3 . .
C26 C25 C30 120.2(4) . .
C26 C25 H01L 119.9 . .
C30 C25 H01L 119.9 . .
C27 C26 C25 120.0(4) . .
C27 C26 H01K 120.0 . .
C25 C26 H01K 120.0 . .
C28 C27 C26 120.4(4) . .
C28 C27 H01M 119.8 . .
C26 C27 H01M 119.8 . .
C27 C28 C29 120.0(4) . .
C27 C28 H010 120.0 . .
C29 C28 H010 120.0 . .
C30 C29 C28 119.5(4) . .
C30 C29 H01F 120.3 . .
C28 C29 H01F 120.3 . .
C29 C30 C25 119.9(4) . .
C29 C30 H01B 120.1 . .
C25 C30 H01B 120.1 . .
C33 C32 C37 120.2(4) . .
C33 C32 H01N 119.9 . .
C37 C32 H01N 119.9 . .
C34 C33 C32 120.0(4) . .
C34 C33 H011 120.0 . .
C32 C33 H011 120.0 . .
C33 C34 C35 119.4(4) . .
C33 C34 H012 120.3 . .
C35 C34 H012 120.3 . .
C36 C35 C34 121.0(4) . .
C36 C35 H01A 119.5 . .
C34 C35 H01A 119.5 . .
C35 C36 C37 119.9(4) . .
C35 C36 H013 120.1 . .
C37 C36 H013 120.1 . .
C36 C37 C32 119.5(4) . .
C36 C37 H01G 120.2 . .
C32 C37 H01G 120.2 . .
O2 C10 C11 104.9(3) . .
O2 C10 H00N 110.8 . .
C11 C10 H00N 110.8 . .
O2 C10 H00O 110.8 . .
C11 C10 H00O 110.8 . .
H00N C10 H00O 108.8 . .
O1 C11 C10 104.0(3) . .
O1 C11 H00R 111.0 . .
C10 C11 H00R 111.0 . .
O1 C11 H00S 111.0 . .
C10 C11 H00S 111.0 . .
H00R C11 H00S 109.0 . .
O3 C12 C12 109.4(4) . 2_665
O3 C12 H00A 109.8 . .
C12 C12 H00A 109.8 2_665 .
O3 C12 H00B 109.8 . .
C12 C12 H00B 109.8 2_665 .
H00A C12 H00B 108.2 . .
N4 C13 N3 105.6(3) . .
N4 C13 B2 131.3(3) . .
N3 C13 B2 122.7(3) . .
N3 C16 C18 110.8(3) . .
N3 C16 C17 108.9(3) . .
C18 C16 C17 112.7(3) . .
N3 C16 H16 108.1 . .
C18 C16 H16 108.1 . .
C17 C16 H16 108.1 . .
C14 C15 N4 107.4(3) . .
C14 C15 H15 126.3 . .
N4 C15 H15 126.3 . .
C15 C14 N3 106.7(3) . .
C15 C14 H00M 126.6 . .
N3 C14 H00M 126.6 . .
N4 C19 C20 110.1(3) . .
N4 C19 C21 110.4(3) . .
C20 C19 C21 111.7(3) . .
N4 C19 H19 108.2 . .
C20 C19 H19 108.2 . .
C21 C19 H19 108.2 . .
C16 C18 H01H 109.5 . .
C16 C18 H01I 109.5 . .
H01H C18 H01I 109.5 . .
C16 C18 H01J 109.5 . .
H01H C18 H01J 109.5 . .
H01I C18 H01J 109.5 . .
C16 C17 H014 109.5 . .
C16 C17 H015 109.5 . .
H014 C17 H015 109.5 . .
C16 C17 H016 109.5 . .
H014 C17 H016 109.5 . .
H015 C17 H016 109.5 . .

loop_
_geom_bond_atom_site_label_1
_geom_bond_atom_site_label_2
_geom_bond_distance
_geom_bond_site_symmetry_2
N1 C1 1.355(5) .
N1 C2 1.386(5) .
N1 C4 1.487(5) .
O1 C11 1.419(4) .
O1 B1 1.459(5) .
C1 N2 1.353(5) .
C1 B1 1.682(5) .
B1 O3 1.457(5) .
B1 O2 1.469(5) .
N2 C3 1.390(5) .
N2 C7 1.467(5) .
O2 C10 1.424(4) .
B2 O6 1.457(5) .
B2 O4 1.461(5) .
B2 O5 1.462(5) .
B2 C13 1.683(5) .
C2 C3 1.346(6) .
C2 H00P 0.9500 .
N4 C13 1.350(5) .
N4 C15 1.385(5) .
N4 C19 1.479(5) .
O4 C23 1.421(4) .
C4 C6 1.520(5) .
C4 C5 1.523(5) .
C4 H00Q 1.0000 .
C3 H00L 0.9500 .
O3 C12 1.414(4) .
N3 C13 1.352(5) .
N3 C14 1.384(5) .
N3 C16 1.479(5) .
C5 H00U 0.9800 .
C5 H00V 0.9800 .
C5 H00W 0.9800 .
O5 C22 1.420(4) .
C6 H01C 0.9800 .
C6 H01D 0.9800 .
C6 H01E 0.9800 .
O6 C24 1.410(4) .
C7 C9 1.505(6) .
C7 C8 1.508(5) .
C7 H00T 1.0000 .
C8 H01O 0.9800 .
C8 H01P 0.9800 .
C8 H01Q 0.9800 .
C9 H01R 0.9800 .
C9 H01S 0.9800 .
C9 H01T 0.9800 .
C20 C19 1.513(5) .
C20 H017 0.9800 .
C20 H018 0.9800 .
C20 H019 0.9800 .
C21 C19 1.525(5) .
C21 H00X 0.9800 .
C21 H00Y 0.9800 .
C21 H00Z 0.9800 .
C22 C23 1.521(6) .
C22 H22 0.9900 .
C22 H00K 0.9900 .
C23 H00F 0.9900 .
C23 H23 0.9900 .
C24 C24 1.505(7) 2_776
C24 H00C 0.9900 .
C24 H00D 0.9900 .
C25 C26 1.377(6) .
C25 C30 1.381(7) .
C25 H01L 0.9500 .
C26 C27 1.374(6) .
C26 H01K 0.9500 .
C27 C28 1.370(6) .
C27 H01M 0.9500 .
C28 C29 1.394(7) .
C28 H010 0.9500 .
C29 C30 1.381(7) .
C29 H01F 0.9500 .
C30 H01B 0.9500 .
C32 C33 1.379(6) .
C32 C37 1.389(6) .
C32 H01N 0.9500 .
C33 C34 1.375(6) .
C33 H011 0.9500 .
C34 C35 1.378(6) .
C34 H012 0.9500 .
C35 C36 1.372(6) .
C35 H01A 0.9500 .
C36 C37 1.373(7) .
C36 H013 0.9500 .
C37 H01G 0.9500 .
C10 C11 1.513(6) .
C10 H00N 0.9900 .
C10 H00O 0.9900 .
C11 H00R 0.9900 .
C11 H00S 0.9900 .
C12 C12 1.514(7) 2_665
C12 H00A 0.9900 .
C12 H00B 0.9900 .
C16 C18 1.515(6) .
C16 C17 1.524(5) .
C16 H16 1.0000 .
C15 C14 1.339(6) .
C15 H15 0.9500 .
C14 H00M 0.9500 .
C19 H19 1.0000 .
C18 H01H 0.9800 .
C18 H01I 0.9800 .
C18 H01J 0.9800 .
C17 H014 0.9800 .
C17 H015 0.9800 .
C17 H016 0.9800 .

loop_
_geom_torsion_atom_site_label_1
_geom_torsion_atom_site_label_2
_geom_torsion_atom_site_label_3
_geom_torsion_atom_site_label_4
_geom_torsion
_geom_torsion_site_symmetry_4
C2 N1 C1 N2 -0.1(4) .
C4 N1 C1 N2 -177.8(3) .
C2 N1 C1 B1 -173.5(4) .
C4 N1 C1 B1 8.9(6) .
C11 O1 B1 O3 115.1(3) .
C11 O1 B1 O2 -6.8(4) .
C11 O1 B1 C1 -126.5(3) .
N2 C1 B1 O3 62.3(4) .
N1 C1 B1 O3 -125.3(4) .
N2 C1 B1 O1 -57.0(4) .
N1 C1 B1 O1 115.4(4) .
N2 C1 B1 O2 -173.5(3) .
N1 C1 B1 O2 -1.1(5) .
N1 C1 N2 C3 -0.6(4) .
B1 C1 N2 C3 173.5(3) .
N1 C1 N2 C7 -178.4(3) .
B1 C1 N2 C7 -4.4(5) .
O3 B1 O2 C10 -135.6(3) .
O1 B1 O2 C10 -14.3(4) .
C1 B1 O2 C10 101.6(3) .
C1 N1 C2 C3 0.8(4) .
C4 N1 C2 C3 178.6(3) .
O6 B2 O4 C23 117.3(3) .
O5 B2 O4 C23 -5.3(4) .
C13 B2 O4 C23 -125.1(3) .
C1 N1 C4 C6 112.4(4) .
C2 N1 C4 C6 -65.0(4) .
C1 N1 C4 C5 -123.5(4) .
C2 N1 C4 C5 59.2(4) .
N1 C2 C3 N2 -1.1(4) .
C1 N2 C3 C2 1.1(4) .
C7 N2 C3 C2 179.0(3) .
O1 B1 O3 C12 -178.8(3) .
O2 B1 O3 C12 -59.6(4) .
C1 B1 O3 C12 64.7(4) .
O6 B2 O5 C22 -138.0(3) .
O4 B2 O5 C22 -16.1(4) .
C13 B2 O5 C22 99.5(3) .
O4 B2 O6 C24 179.2(3) .
O5 B2 O6 C24 -61.4(4) .
C13 B2 O6 C24 63.2(4) .
C1 N2 C7 C9 117.5(4) .
C3 N2 C7 C9 -60.1(5) .
C1 N2 C7 C8 -117.8(4) .
C3 N2 C7 C8 64.6(5) .
B2 O5 C22 C23 29.7(4) .
B2 O4 C23 C22 23.0(4) .
O5 C22 C23 O4 -32.8(4) .
B2 O6 C24 C24 -168.6(4) 2_776
C30 C25 C26 C27 -0.5(7) .
C25 C26 C27 C28 -0.8(6) .
C26 C27 C28 C29 0.8(6) .
C27 C28 C29 C30 0.4(6) .
C28 C29 C30 C25 -1.6(6) .
C26 C25 C30 C29 1.7(7) .
C37 C32 C33 C34 0.1(6) .
C32 C33 C34 C35 -0.3(6) .
C33 C34 C35 C36 0.5(6) .
C34 C35 C36 C37 -0.5(7) .
C35 C36 C37 C32 0.2(7) .
C33 C32 C37 C36 0.0(6) .
B1 O2 C10 C11 28.6(4) .
B1 O1 C11 C10 23.8(4) .
O2 C10 C11 O1 -32.9(4) .
B1 O3 C12 C12 -177.6(3) 2_665
C15 N4 C13 N3 -0.1(4) .
C19 N4 C13 N3 -176.8(3) .
C15 N4 C13 B2 -173.3(4) .
C19 N4 C13 B2 10.0(6) .
C14 N3 C13 N4 -0.7(4) .
C16 N3 C13 N4 -179.9(3) .
C14 N3 C13 B2 173.3(3) .
C16 N3 C13 B2 -6.0(5) .
O6 B2 C13 N4 -126.6(4) .
O4 B2 C13 N4 114.1(4) .
O5 B2 C13 N4 -1.9(6) .
O6 B2 C13 N3 61.2(4) .
O4 B2 C13 N3 -58.1(4) .
O5 B2 C13 N3 -174.1(3) .
C13 N3 C16 C18 111.7(4) .
C14 N3 C16 C18 -67.4(4) .
C13 N3 C16 C17 -123.9(4) .
C14 N3 C16 C17 57.0(5) .
C13 N4 C15 C14 0.8(4) .
C19 N4 C15 C14 177.6(3) .
N4 C15 C14 N3 -1.2(4) .
C13 N3 C14 C15 1.2(4) .
C16 N3 C14 C15 -179.6(3) .
C13 N4 C19 C20 114.5(4) .
C15 N4 C19 C20 -61.8(5) .
C13 N4 C19 C21 -121.7(4) .
C15 N4 C19 C21 62.0(4) .
